data_7720657
loop_
_publ_author_name
'Rezazgui, David'
'C&#xed;sa&#x159;ov&#xe1;, Ivana'
'&#x160;t&#x11b;pni&#x10d;ka, Petr'
'Schulz, Ji&#x159;&#xed;'

_publ_section_title
;
 Synthesis of hybrid phosphinoferrocene ligands bearing amine pendants and
 catalytic evaluation of their gold(I) complexes.
;
_journal_issue 13
_journal_name_full 'Dalton transactions (Cambridge, England : 2003)'
_journal_page_first 5397
_journal_page_last 5407
_journal_paper_doi 10.1039/d6dt00321d
_journal_volume 55
_journal_year 2026
_chemical_formula_moiety 'C26 H26 Fe N O P S'
_chemical_formula_sum 'C26 H26 Fe N O P S'
_chemical_formula_weight 487.36
_space_group_crystal_system orthorhombic
_space_group_IT_number 61
_space_group_name_Hall '-P 2ac 2ab'
_space_group_name_H-M_alt 'P b c a'
_atom_sites_solution_hydrogens geom
_atom_sites_solution_primary direct
_atom_sites_solution_secondary difmap
_audit_creation_method SHELXL-2017/1
_audit_update_record
;
2025-12-18 deposited with the CCDC.	2026-03-09 downloaded from the CCDC.
;
_cell_angle_alpha 90
_cell_angle_beta 90
_cell_angle_gamma 90
_cell_formula_units_Z 8
_cell_length_a 18.0566(8)
_cell_length_b 9.2923(5)
_cell_length_c 26.4855(12)
_cell_measurement_reflns_used 9538
_cell_measurement_temperature 120(2)
_cell_measurement_theta_max 27.51
_cell_measurement_theta_min 2.58
_cell_volume 4443.9(4)
_computing_cell_refinement 'SAINT V8.38A (Bruker AXS Inc., 2017)'
_computing_data_collection 'Bruker Instrument Service vV6.2.6'
_computing_data_reduction 'SAINT V8.38A (Bruker AXS Inc., 2017)'
_computing_molecular_graphics 'PLATON (Spek, 2017)'
_computing_publication_material 'PLATON (Spek, 2017)'
_computing_structure_refinement 'SHELXL-2017/1 (Sheldrick, 2017)'
_computing_structure_solution 'SHELXT 2014/5 (Sheldrick, 2014)'
_diffrn_ambient_temperature 120(2)
_diffrn_measured_fraction_theta_full 0.998
_diffrn_measured_fraction_theta_max 0.998
_diffrn_measurement_device_type 'Bruker D8 VENTURE Kappa Duo PHOTON 100 CMOS'
_diffrn_measurement_method '\f and \w scans'
_diffrn_radiation_monochromator 'Quazar Mo multilayer optic'
_diffrn_radiation_source 'I\mS micro-focus sealed tube'
_diffrn_radiation_type MoK\a
_diffrn_radiation_wavelength 0.71073
_diffrn_reflns_av_R_equivalents 0.0406
_diffrn_reflns_av_unetI/netI 0.0235
_diffrn_reflns_Laue_measured_fraction_full 0.998
_diffrn_reflns_Laue_measured_fraction_max 0.998
_diffrn_reflns_limit_h_max 23
_diffrn_reflns_limit_h_min -23
_diffrn_reflns_limit_k_max 12
_diffrn_reflns_limit_k_min -12
_diffrn_reflns_limit_l_max 34
_diffrn_reflns_limit_l_min -30
_diffrn_reflns_number 45693
_diffrn_reflns_point_group_measured_fraction_full 0.998
_diffrn_reflns_point_group_measured_fraction_max 0.998
_diffrn_reflns_theta_full 25.242
_diffrn_reflns_theta_max 27.537
_diffrn_reflns_theta_min 2.256
_exptl_absorpt_coefficient_mu 0.864
_exptl_absorpt_correction_T_max 0.91
_exptl_absorpt_correction_T_min 0.84
_exptl_absorpt_correction_type multi-scan
_exptl_absorpt_process_details 'SADABS-2016/2 - Bruker AXS'
_exptl_crystal_colour orange
_exptl_crystal_density_diffrn 1.457
_exptl_crystal_description prism
_exptl_crystal_F_000 2032
_exptl_crystal_size_max 0.36
_exptl_crystal_size_mid 0.15
_exptl_crystal_size_min 0.12
_refine_diff_density_max 0.724
_refine_diff_density_min -0.557
_refine_diff_density_rms 0.065
_refine_ls_extinction_method none
_refine_ls_goodness_of_fit_ref 1.118
_refine_ls_hydrogen_treatment constr
_refine_ls_matrix_type full
_refine_ls_number_parameters 280
_refine_ls_number_reflns 5109
_refine_ls_number_restraints 0
_refine_ls_restrained_S_all 1.118
_refine_ls_R_factor_all 0.0482
_refine_ls_R_factor_gt 0.0386
_refine_ls_shift/su_max 0.002
_refine_ls_shift/su_mean 0.000
_refine_ls_structure_factor_coef Fsqd
_refine_ls_weighting_details 'w=1/[\s^2^(Fo^2^)+(0.0231P)^2^+6.6234P] where P=(Fo^2^+2Fc^2^)/3'
_refine_ls_weighting_scheme calc
_refine_ls_wR_factor_gt 0.0787
_refine_ls_wR_factor_ref 0.0818
_reflns_Friedel_coverage 0.000
_reflns_number_gt 4433
_reflns_number_total 5109
_reflns_threshold_expression 'I > 2\s(I)'
_cod_data_source_file d6dt00321d3.cif
_cod_data_source_block dr19a
_cod_depositor_comments 'Adding full bibliography for 7720642--7720664.cif.'
_cod_database_code 7720657
_shelx_shelxl_version_number 2017/1
_shelx_space_group_comment
;
The symmetry employed for this shelxl refinement is uniquely defined
by the following loop, which should always be used as a source of
symmetry information in preference to the above space-group names.
They are only intended as comments.
;
_shelx_estimated_absorpt_t_min 0.746
_shelx_estimated_absorpt_t_max 0.903

loop_
_space_group_symop_operation_xyz
'x, y, z'
'-x+1/2, -y, z+1/2'
'-x, y+1/2, -z+1/2'
'x+1/2, -y+1/2, -z'
'-x, -y, -z'
'x-1/2, y, -z-1/2'
'x, -y-1/2, z-1/2'
'-x-1/2, y-1/2, z'

loop_
_atom_site_label
_atom_site_type_symbol
_atom_site_fract_x
_atom_site_fract_y
_atom_site_fract_z
_atom_site_U_iso_or_equiv
_atom_site_adp_type
_atom_site_occupancy
_atom_site_site_symmetry_order
_atom_site_calc_flag
_atom_site_refinement_flags_posn
_atom_site_refinement_flags_adp
_atom_site_refinement_flags_occupancy
_atom_site_disorder_assembly
_atom_site_disorder_group
Fe1 Fe 0.39611(2) 0.70047(3) 0.64112(2) 0.01325(8) Uani 1 1 d . . . . .
O1 O 0.69702(8) 0.7172(2) 0.68139(6) 0.0294(4) Uani 1 1 d . . . . .
P1 P 0.40077(3) 0.34601(6) 0.60052(2) 0.01172(11) Uani 1 1 d . . . . .
S1 S 0.34099(3) 0.27006(6) 0.65570(2) 0.01924(12) Uani 1 1 d . . . . .
N1 N 0.54452(9) 0.7378(2) 0.70712(6) 0.0156(4) Uani 1 1 d . . . . .
C1 C 0.46736(11) 0.7385(2) 0.70282(7) 0.0150(4) Uani 1 1 d . . . . .
C2 C 0.42187(12) 0.8612(3) 0.69175(8) 0.0201(5) Uani 1 1 d . . . . .
H2 H 0.439039 0.954585 0.683083 0.024 Uiso 1 1 calc R U . . .
C3 C 0.34632(12) 0.8181(3) 0.69608(8) 0.0228(5) Uani 1 1 d . . . . .
H3 H 0.304428 0.878665 0.691759 0.027 Uiso 1 1 calc R U . . .
C4 C 0.34445(12) 0.6697(3) 0.70788(8) 0.0218(5) Uani 1 1 d . . . . .
H4 H 0.301109 0.613480 0.712799 0.026 Uiso 1 1 calc R U . . .
C5 C 0.41884(11) 0.6191(2) 0.71112(7) 0.0168(4) Uani 1 1 d . . . . .
H5 H 0.433630 0.522825 0.717671 0.020 Uiso 1 1 calc R U . . .
C6 C 0.39530(11) 0.5360(2) 0.59075(7) 0.0130(4) Uani 1 1 d . . . . .
C7 C 0.45352(12) 0.6351(2) 0.57833(7) 0.0155(4) Uani 1 1 d . . . . .
H7 H 0.504827 0.613172 0.576293 0.019 Uiso 1 1 calc R U . . .
C8 C 0.42054(13) 0.7721(2) 0.56962(8) 0.0205(5) Uani 1 1 d . . . . .
H8 H 0.446090 0.858038 0.561021 0.025 Uiso 1 1 calc R U . . .
C9 C 0.34257(12) 0.7578(2) 0.57606(8) 0.0200(5) Uani 1 1 d . . . . .
H9 H 0.307230 0.832692 0.572151 0.024 Uiso 1 1 calc R U . . .
C10 C 0.32643(12) 0.6137(2) 0.58921(8) 0.0164(4) Uani 1 1 d . . . . .
H10 H 0.278685 0.575104 0.595841 0.020 Uiso 1 1 calc R U . . .
C11 C 0.37292(11) 0.2716(2) 0.53988(7) 0.0135(4) Uani 1 1 d . . . . .
C12 C 0.36081(12) 0.3570(2) 0.49773(8) 0.0192(4) Uani 1 1 d . . . . .
H12 H 0.368353 0.457979 0.499712 0.023 Uiso 1 1 calc R U . . .
C13 C 0.33768(13) 0.2953(3) 0.45260(8) 0.0228(5) Uani 1 1 d . . . . .
H13 H 0.329045 0.354020 0.423845 0.027 Uiso 1 1 calc R U . . .
C14 C 0.32729(13) 0.1482(3) 0.44972(8) 0.0241(5) Uani 1 1 d . . . . .
H14 H 0.312489 0.105750 0.418689 0.029 Uiso 1 1 calc R U . . .
C15 C 0.33825(16) 0.0627(3) 0.49152(9) 0.0313(6) Uani 1 1 d . . . . .
H15 H 0.329995 -0.038056 0.489476 0.038 Uiso 1 1 calc R U . . .
C16 C 0.36134(14) 0.1239(3) 0.53659(9) 0.0246(5) Uani 1 1 d . . . . .
H16 H 0.369277 0.064760 0.565334 0.029 Uiso 1 1 calc R U . . .
C17 C 0.49854(11) 0.3049(2) 0.60640(7) 0.0130(4) Uani 1 1 d . . . . .
C18 C 0.54553(12) 0.3169(2) 0.56478(7) 0.0154(4) Uani 1 1 d . . . . .
H18 H 0.525917 0.342880 0.532764 0.018 Uiso 1 1 calc R U . . .
C19 C 0.62075(12) 0.2911(2) 0.57003(8) 0.0180(4) Uani 1 1 d . . . . .
H19 H 0.652636 0.299628 0.541663 0.022 Uiso 1 1 calc R U . . .
C20 C 0.64958(12) 0.2525(2) 0.61689(8) 0.0183(4) Uani 1 1 d . . . . .
H20 H 0.701165 0.235298 0.620518 0.022 Uiso 1 1 calc R U . . .
C21 C 0.60307(12) 0.2393(2) 0.65815(8) 0.0192(4) Uani 1 1 d . . . . .
H21 H 0.622805 0.212590 0.690052 0.023 Uiso 1 1 calc R U . . .
C22 C 0.52735(12) 0.2650(2) 0.65309(8) 0.0163(4) Uani 1 1 d . . . . .
H22 H 0.495502 0.255359 0.681440 0.020 Uiso 1 1 calc R U . . .
C23 C 0.57970(12) 0.5987(2) 0.69711(8) 0.0191(5) Uani 1 1 d . . . . .
H23A H 0.572956 0.572704 0.661147 0.023 Uiso 1 1 calc R U . . .
H23B H 0.555965 0.523267 0.717976 0.023 Uiso 1 1 calc R U . . .
C24 C 0.66140(12) 0.6061(3) 0.70925(9) 0.0251(5) Uani 1 1 d . . . . .
H24A H 0.667899 0.624026 0.745828 0.030 Uiso 1 1 calc R U . . .
H24B H 0.684851 0.512541 0.701173 0.030 Uiso 1 1 calc R U . . .
C25 C 0.66423(13) 0.8520(3) 0.69385(9) 0.0268(5) Uani 1 1 d . . . . .
H25A H 0.690011 0.929760 0.675309 0.032 Uiso 1 1 calc R U . . .
H25B H 0.670267 0.870217 0.730446 0.032 Uiso 1 1 calc R U . . .
C26 C 0.58243(12) 0.8544(3) 0.68055(8) 0.0213(5) Uani 1 1 d . . . . .
H26A H 0.560631 0.948008 0.690380 0.026 Uiso 1 1 calc R U . . .
H26B H 0.576165 0.842384 0.643653 0.026 Uiso 1 1 calc R U . . .

loop_
_atom_site_aniso_label
_atom_site_aniso_U_11
_atom_site_aniso_U_22
_atom_site_aniso_U_33
_atom_site_aniso_U_23
_atom_site_aniso_U_13
_atom_site_aniso_U_12
Fe1 0.01211(14) 0.01660(15) 0.01105(14) -0.00366(11) -0.00079(11) 0.00156(11)
O1 0.0138(8) 0.0519(12) 0.0225(8) -0.0060(8) 0.0049(6) -0.0030(8)
P1 0.0115(2) 0.0138(2) 0.0099(2) -0.00070(19) -0.00031(19) 0.0001(2)
S1 0.0183(3) 0.0248(3) 0.0146(2) 0.0010(2) 0.0039(2) -0.0044(2)
N1 0.0117(8) 0.0224(10) 0.0125(8) -0.0019(7) 0.0002(6) -0.0026(7)
C1 0.0148(10) 0.0218(11) 0.0085(8) -0.0047(8) -0.0006(7) -0.0011(8)
C2 0.0200(11) 0.0198(11) 0.0205(11) -0.0104(9) -0.0028(9) 0.0016(9)
C3 0.0160(11) 0.0322(13) 0.0203(11) -0.0148(10) -0.0013(8) 0.0063(9)
C4 0.0147(10) 0.0377(14) 0.0129(10) -0.0072(9) 0.0025(8) -0.0046(9)
C5 0.0165(10) 0.0231(11) 0.0109(9) -0.0028(8) 0.0009(8) -0.0028(9)
C6 0.0144(9) 0.0143(10) 0.0103(9) -0.0030(7) -0.0014(8) 0.0011(8)
C7 0.0181(10) 0.0176(11) 0.0107(9) -0.0011(8) 0.0016(8) -0.0002(8)
C8 0.0309(12) 0.0174(11) 0.0133(10) 0.0019(8) 0.0010(9) 0.0015(9)
C9 0.0241(11) 0.0194(11) 0.0164(10) -0.0018(9) -0.0058(9) 0.0076(9)
C10 0.0147(10) 0.0194(11) 0.0150(10) -0.0050(8) -0.0046(8) 0.0040(8)
C11 0.0121(9) 0.0175(11) 0.0111(9) -0.0027(8) -0.0012(7) 0.0006(8)
C12 0.0240(11) 0.0178(11) 0.0159(10) -0.0014(9) -0.0012(9) -0.0028(9)
C13 0.0257(12) 0.0286(13) 0.0141(10) 0.0025(9) -0.0027(9) -0.0006(10)
C14 0.0269(12) 0.0288(13) 0.0165(10) -0.0094(10) -0.0029(9) -0.0026(10)
C15 0.0499(16) 0.0177(12) 0.0262(12) -0.0063(10) -0.0064(11) -0.0019(11)
C16 0.0391(14) 0.0170(11) 0.0176(11) -0.0008(9) -0.0053(10) 0.0032(10)
C17 0.0144(10) 0.0113(9) 0.0134(9) -0.0011(8) -0.0015(7) 0.0011(7)
C18 0.0186(10) 0.0167(11) 0.0109(9) 0.0012(8) -0.0011(8) 0.0043(8)
C19 0.0154(10) 0.0192(11) 0.0192(10) 0.0012(9) 0.0037(8) 0.0018(8)
C20 0.0120(10) 0.0185(10) 0.0244(11) 0.0000(9) -0.0034(8) 0.0036(8)
C21 0.0212(11) 0.0195(11) 0.0168(10) 0.0032(8) -0.0069(9) 0.0011(9)
C22 0.0192(10) 0.0165(11) 0.0132(9) 0.0007(8) -0.0001(8) 0.0008(8)
C23 0.0150(10) 0.0253(12) 0.0171(10) -0.0006(9) -0.0007(8) 0.0012(9)
C24 0.0143(11) 0.0397(14) 0.0213(11) -0.0015(10) 0.0000(9) 0.0046(10)
C25 0.0193(11) 0.0406(15) 0.0205(11) -0.0038(10) 0.0007(9) -0.0128(10)
C26 0.0192(11) 0.0261(12) 0.0186(10) -0.0017(9) 0.0001(9) -0.0068(9)

loop_
_atom_type_symbol
_atom_type_description
_atom_type_scat_dispersion_real
_atom_type_scat_dispersion_imag
_atom_type_scat_source
C C 0.0033 0.0016 'International Tables Vol C Tables 4.2.6.8 and 6.1.1.4'
H H 0.0000 0.0000 'International Tables Vol C Tables 4.2.6.8 and 6.1.1.4'
Fe Fe 0.3463 0.8444 'International Tables Vol C Tables 4.2.6.8 and 6.1.1.4'
N N 0.0061 0.0033 'International Tables Vol C Tables 4.2.6.8 and 6.1.1.4'
O O 0.0106 0.0060 'International Tables Vol C Tables 4.2.6.8 and 6.1.1.4'
P P 0.1023 0.0942 'International Tables Vol C Tables 4.2.6.8 and 6.1.1.4'
S S 0.1246 0.1234 'International Tables Vol C Tables 4.2.6.8 and 6.1.1.4'

loop_
_geom_angle_atom_site_label_1
_geom_angle_atom_site_label_2
_geom_angle_atom_site_label_3
_geom_angle
_geom_angle_site_symmetry_1
_geom_angle_site_symmetry_3
_geom_angle_publ_flag
C4 Fe1 C6 117.77(9) . . ?
C4 Fe1 C3 40.87(10) . . ?
C6 Fe1 C3 150.91(9) . . ?
C4 Fe1 C10 104.50(9) . . ?
C6 Fe1 C10 41.51(8) . . ?
C3 Fe1 C10 115.14(9) . . ?
C4 Fe1 C5 41.08(9) . . ?
C6 Fe1 C5 108.64(8) . . ?
C3 Fe1 C5 68.75(9) . . ?
C10 Fe1 C5 126.29(9) . . ?
C4 Fe1 C9 123.77(9) . . ?
C6 Fe1 C9 68.82(8) . . ?
C3 Fe1 C9 104.75(9) . . ?
C10 Fe1 C9 40.58(9) . . ?
C5 Fe1 C9 162.75(9) . . ?
C4 Fe1 C7 154.31(9) . . ?
C6 Fe1 C7 41.19(8) . . ?
C3 Fe1 C7 164.66(10) . . ?
C10 Fe1 C7 69.31(8) . . ?
C5 Fe1 C7 121.62(9) . . ?
C9 Fe1 C7 68.48(9) . . ?
C4 Fe1 C8 162.13(9) . . ?
C6 Fe1 C8 68.86(8) . . ?
C3 Fe1 C8 125.55(10) . . ?
C10 Fe1 C8 68.76(9) . . ?
C5 Fe1 C8 155.85(9) . . ?
C9 Fe1 C8 40.64(9) . . ?
C7 Fe1 C8 40.59(8) . . ?
C4 Fe1 C2 68.71(9) . . ?
C6 Fe1 C2 167.34(8) . . ?
C3 Fe1 C2 40.81(9) . . ?
C10 Fe1 C2 150.28(9) . . ?
C5 Fe1 C2 68.42(9) . . ?
C9 Fe1 C2 117.79(9) . . ?
C7 Fe1 C2 128.92(9) . . ?
C8 Fe1 C2 108.46(9) . . ?
C4 Fe1 C1 68.12(8) . . ?
C6 Fe1 C1 129.79(8) . . ?
C3 Fe1 C1 67.95(8) . . ?
C10 Fe1 C1 165.66(9) . . ?
C5 Fe1 C1 40.25(8) . . ?
C9 Fe1 C1 153.74(9) . . ?
C7 Fe1 C1 111.67(8) . . ?
C8 Fe1 C1 121.91(9) . . ?
C2 Fe1 C1 40.25(8) . . ?
C24 O1 C25 109.28(17) . . ?
C6 P1 C17 105.92(10) . . ?
C6 P1 C11 103.44(9) . . ?
C17 P1 C11 105.37(9) . . ?
C6 P1 S1 115.82(7) . . ?
C17 P1 S1 113.49(7) . . ?
C11 P1 S1 111.80(7) . . ?
C1 N1 C26 115.10(18) . . ?
C1 N1 C23 114.93(17) . . ?
C26 N1 C23 111.33(17) . . ?
N1 C1 C5 126.5(2) . . ?
N1 C1 C2 126.2(2) . . ?
C5 C1 C2 107.25(18) . . ?
N1 C1 Fe1 132.09(14) . . ?
C5 C1 Fe1 67.40(11) . . ?
C2 C1 Fe1 68.03(11) . . ?
C3 C2 C1 107.9(2) . . ?
C3 C2 Fe1 68.45(12) . . ?
C1 C2 Fe1 71.73(12) . . ?
C3 C2 H2 126.0 . . ?
C1 C2 H2 126.0 . . ?
Fe1 C2 H2 125.4 . . ?
C4 C3 C2 108.3(2) . . ?
C4 C3 Fe1 69.17(12) . . ?
C2 C3 Fe1 70.74(12) . . ?
C4 C3 H3 125.8 . . ?
C2 C3 H3 125.8 . . ?
Fe1 C3 H3 125.8 . . ?
C3 C4 C5 108.2(2) . . ?
C3 C4 Fe1 69.96(13) . . ?
C5 C4 Fe1 70.38(12) . . ?
C3 C4 H4 125.9 . . ?
C5 C4 H4 125.9 . . ?
Fe1 C4 H4 125.3 . . ?
C4 C5 C1 108.2(2) . . ?
C4 C5 Fe1 68.54(12) . . ?
C1 C5 Fe1 72.35(12) . . ?
C4 C5 H5 125.9 . . ?
C1 C5 H5 125.9 . . ?
Fe1 C5 H5 124.8 . . ?
C7 C6 C10 107.77(18) . . ?
C7 C6 P1 128.76(16) . . ?
C10 C6 P1 123.19(16) . . ?
C7 C6 Fe1 70.28(11) . . ?
C10 C6 Fe1 69.33(11) . . ?
P1 C6 Fe1 130.44(11) . . ?
C8 C7 C6 107.69(19) . . ?
C8 C7 Fe1 69.84(12) . . ?
C6 C7 Fe1 68.54(11) . . ?
C8 C7 H7 126.2 . . ?
C6 C7 H7 126.2 . . ?
Fe1 C7 H7 127.0 . . ?
C9 C8 C7 108.1(2) . . ?
C9 C8 Fe1 69.35(12) . . ?
C7 C8 Fe1 69.58(12) . . ?
C9 C8 H8 126.0 . . ?
C7 C8 H8 126.0 . . ?
Fe1 C8 H8 126.7 . . ?
C10 C9 C8 108.77(19) . . ?
C10 C9 Fe1 69.11(12) . . ?
C8 C9 Fe1 70.01(12) . . ?
C10 C9 H9 125.6 . . ?
C8 C9 H9 125.6 . . ?
Fe1 C9 H9 126.8 . . ?
C9 C10 C6 107.69(19) . . ?
C9 C10 Fe1 70.31(12) . . ?
C6 C10 Fe1 69.17(11) . . ?
C9 C10 H10 126.2 . . ?
C6 C10 H10 126.2 . . ?
Fe1 C10 H10 125.9 . . ?
C12 C11 C16 119.34(19) . . ?
C12 C11 P1 122.48(16) . . ?
C16 C11 P1 118.15(16) . . ?
C11 C12 C13 120.3(2) . . ?
C11 C12 H12 119.9 . . ?
C13 C12 H12 119.9 . . ?
C14 C13 C12 119.8(2) . . ?
C14 C13 H13 120.1 . . ?
C12 C13 H13 120.1 . . ?
C15 C14 C13 120.4(2) . . ?
C15 C14 H14 119.8 . . ?
C13 C14 H14 119.8 . . ?
C14 C15 C16 119.9(2) . . ?
C14 C15 H15 120.0 . . ?
C16 C15 H15 120.0 . . ?
C15 C16 C11 120.3(2) . . ?
C15 C16 H16 119.9 . . ?
C11 C16 H16 119.9 . . ?
C22 C17 C18 119.73(19) . . ?
C22 C17 P1 119.76(15) . . ?
C18 C17 P1 120.48(15) . . ?
C19 C18 C17 120.16(18) . . ?
C19 C18 H18 119.9 . . ?
C17 C18 H18 119.9 . . ?
C18 C19 C20 120.02(19) . . ?
C18 C19 H19 120.0 . . ?
C20 C19 H19 120.0 . . ?
C21 C20 C19 119.98(19) . . ?
C21 C20 H20 120.0 . . ?
C19 C20 H20 120.0 . . ?
C20 C21 C22 120.26(19) . . ?
C20 C21 H21 119.9 . . ?
C22 C21 H21 119.9 . . ?
C17 C22 C21 119.83(19) . . ?
C17 C22 H22 120.1 . . ?
C21 C22 H22 120.1 . . ?
N1 C23 C24 110.16(19) . . ?
N1 C23 H23A 109.6 . . ?
C24 C23 H23A 109.6 . . ?
N1 C23 H23B 109.6 . . ?
C24 C23 H23B 109.6 . . ?
H23A C23 H23B 108.1 . . ?
O1 C24 C23 111.33(19) . . ?
O1 C24 H24A 109.4 . . ?
C23 C24 H24A 109.4 . . ?
O1 C24 H24B 109.4 . . ?
C23 C24 H24B 109.4 . . ?
H24A C24 H24B 108.0 . . ?
O1 C25 C26 111.30(19) . . ?
O1 C25 H25A 109.4 . . ?
C26 C25 H25A 109.4 . . ?
O1 C25 H25B 109.4 . . ?
C26 C25 H25B 109.4 . . ?
H25A C25 H25B 108.0 . . ?
N1 C26 C25 109.46(19) . . ?
N1 C26 H26A 109.8 . . ?
C25 C26 H26A 109.8 . . ?
N1 C26 H26B 109.8 . . ?
C25 C26 H26B 109.8 . . ?
H26A C26 H26B 108.2 . . ?

loop_
_geom_bond_atom_site_label_1
_geom_bond_atom_site_label_2
_geom_bond_distance
_geom_bond_site_symmetry_2
_geom_bond_publ_flag
Fe1 C4 2.019(2) . ?
Fe1 C6 2.0285(19) . ?
Fe1 C3 2.030(2) . ?
Fe1 C10 2.031(2) . ?
Fe1 C5 2.044(2) . ?
Fe1 C9 2.046(2) . ?
Fe1 C7 2.052(2) . ?
Fe1 C8 2.055(2) . ?
Fe1 C2 2.060(2) . ?
Fe1 C1 2.1095(19) . ?
O1 C24 1.423(3) . ?
O1 C25 1.424(3) . ?
P1 C6 1.787(2) . ?
P1 C17 1.813(2) . ?
P1 C11 1.819(2) . ?
P1 S1 1.9492(7) . ?
N1 C1 1.398(3) . ?
N1 C26 1.462(3) . ?
N1 C23 1.465(3) . ?
C1 C5 1.430(3) . ?
C1 C2 1.435(3) . ?
C2 C3 1.426(3) . ?
C2 H2 0.9500 . ?
C3 C4 1.414(3) . ?
C3 H3 0.9500 . ?
C4 C5 1.426(3) . ?
C4 H4 0.9500 . ?
C5 H5 0.9500 . ?
C6 C7 1.435(3) . ?
C6 C10 1.438(3) . ?
C7 C8 1.424(3) . ?
C7 H7 0.9500 . ?
C8 C9 1.424(3) . ?
C8 H8 0.9500 . ?
C9 C10 1.414(3) . ?
C9 H9 0.9500 . ?
C10 H10 0.9500 . ?
C11 C12 1.387(3) . ?
C11 C16 1.391(3) . ?
C12 C13 1.390(3) . ?
C12 H12 0.9500 . ?
C13 C14 1.382(3) . ?
C13 H13 0.9500 . ?
C14 C15 1.377(3) . ?
C14 H14 0.9500 . ?
C15 C16 1.386(3) . ?
C15 H15 0.9500 . ?
C16 H16 0.9500 . ?
C17 C22 1.392(3) . ?
C17 C18 1.396(3) . ?
C18 C19 1.386(3) . ?
C18 H18 0.9500 . ?
C19 C20 1.392(3) . ?
C19 H19 0.9500 . ?
C20 C21 1.384(3) . ?
C20 H20 0.9500 . ?
C21 C22 1.395(3) . ?
C21 H21 0.9500 . ?
C22 H22 0.9500 . ?
C23 C24 1.511(3) . ?
C23 H23A 0.9900 . ?
C23 H23B 0.9900 . ?
C24 H24A 0.9900 . ?
C24 H24B 0.9900 . ?
C25 C26 1.519(3) . ?
C25 H25A 0.9900 . ?
C25 H25B 0.9900 . ?
C26 H26A 0.9900 . ?
C26 H26B 0.9900 . ?
